data_1563891
loop_
_publ_author_name
'Cao, Jia-Peng'
'Cui, Chen-Hui'
'Luo, Xi-Ming'
'Li, Ning-Fang'
'Xu, Yi'
'Xu, Yan'

_publ_section_title
;
 Polyoxovanadatogermanates-based photoelectric bifunctional materials: The
 ratio of V12Ge8 and V24Ge16 controlled by solvent
;
_journal_name_full 'Inorganica Chimica Acta'
_journal_page_first 544
_journal_page_last 549
_journal_paper_doi 10.1016/j.ica.2018.09.005
_journal_volume 483
_journal_year 2018
_chemical_formula_sum 'C22 H118 Cd8 Ge16 N22 O103 V24'
_chemical_formula_weight 5622.58
_space_group_crystal_system monoclinic
_space_group_IT_number 15
_space_group_name_Hall '-C 2yc'
_space_group_name_H-M_alt 'C 1 2/c 1'
_atom_sites_solution_hydrogens geom
_cell_angle_alpha 90
_cell_angle_beta 93.526(2)
_cell_angle_gamma 90
_cell_formula_units_Z 4
_cell_length_a 14.247(2)
_cell_length_b 20.873(3)
_cell_length_c 44.811(7)
_cell_measurement_reflns_used 7852
_cell_measurement_temperature 296(2)
_cell_measurement_theta_max 26.35
_cell_measurement_theta_min 4.15
_cell_volume 13301(3)
_computing_cell_refinement 'SAINT (Bruker, 2005)'
_computing_data_collection 'APEX2 (Bruker, 2005)'
_computing_data_reduction SAINT
_computing_molecular_graphics SHELXTL
_computing_publication_material SHELXTL
_computing_structure_refinement 'SHELXL-2014/7 (Sheldrick, 2014)'
_computing_structure_solution 'SHELXL-2014/7 (Sheldrick, 2014)'
_diffrn_ambient_temperature 296(2)
_diffrn_measured_fraction_theta_full 0.998
_diffrn_measured_fraction_theta_max 0.995
_diffrn_measurement_device_type 'Bruker Apex2 CCD'
_diffrn_measurement_method '\w scans'
_diffrn_radiation_type MoK\a
_diffrn_radiation_wavelength 0.71073
_diffrn_reflns_av_R_equivalents 0.0895
_diffrn_reflns_av_unetI/netI 0.0699
_diffrn_reflns_Laue_measured_fraction_full 0.998
_diffrn_reflns_Laue_measured_fraction_max 0.995
_diffrn_reflns_limit_h_max 17
_diffrn_reflns_limit_h_min -17
_diffrn_reflns_limit_k_max 25
_diffrn_reflns_limit_k_min -25
_diffrn_reflns_limit_l_max 51
_diffrn_reflns_limit_l_min -54
_diffrn_reflns_number 47369
_diffrn_reflns_point_group_measured_fraction_full 0.998
_diffrn_reflns_point_group_measured_fraction_max 0.995
_diffrn_reflns_theta_full 25.242
_diffrn_reflns_theta_max 25.499
_diffrn_reflns_theta_min 0.911
_exptl_absorpt_coefficient_mu 6.508
_exptl_absorpt_correction_T_max 0.509
_exptl_absorpt_correction_T_min 0.442
_exptl_absorpt_correction_type multi-scan
_exptl_absorpt_process_details '(SADABS; Sheldrick, 2003)'
_exptl_crystal_colour brown
_exptl_crystal_density_diffrn 2.808
_exptl_crystal_description strip-shaped
_exptl_crystal_F_000 10704
_exptl_crystal_size_max 0.150
_exptl_crystal_size_mid 0.130
_exptl_crystal_size_min 0.120
_refine_diff_density_max 1.459
_refine_diff_density_min -1.304
_refine_diff_density_rms 0.193
_refine_ls_extinction_coef .
_refine_ls_extinction_method none
_refine_ls_goodness_of_fit_ref 1.052
_refine_ls_hydrogen_treatment constr
_refine_ls_matrix_type full
_refine_ls_number_parameters 916
_refine_ls_number_reflns 12337
_refine_ls_number_restraints 99
_refine_ls_restrained_S_all 1.068
_refine_ls_R_factor_all 0.0695
_refine_ls_R_factor_gt 0.0463
_refine_ls_shift/su_max 0.001
_refine_ls_shift/su_mean 0.000
_refine_ls_structure_factor_coef Fsqd
_refine_ls_weighting_details 'w=1/[\s^2^(Fo^2^)+(0.0602P)^2^] where P=(Fo^2^+2Fc^2^)/3'
_refine_ls_weighting_scheme calc
_refine_ls_wR_factor_gt 0.1130
_refine_ls_wR_factor_ref 0.1225
_reflns_Friedel_coverage 0.000
_reflns_Friedel_fraction_full .
_reflns_Friedel_fraction_max .
_reflns_number_gt 9174
_reflns_number_total 12337
_reflns_threshold_expression 'I > 2\s(I)'
_cod_data_source_file 2.cif
_cod_data_source_block a01
_cod_original_cell_volume 13301(4)
_cod_original_sg_symbol_H-M 'C 2/c'
_cod_database_code 1563891
_shelx_space_group_comment
;
The symmetry employed for this shelxl refinement is uniquely defined
by the following loop, which should always be used as a source of
symmetry information in preference to the above space-group names.
They are only intended as comments.
;
_shelx_estimated_absorpt_t_min 0.442
_shelx_estimated_absorpt_t_max 0.509

loop_
_space_group_symop_operation_xyz
'x, y, z'
'-x, y, -z+1/2'
'x+1/2, y+1/2, z'
'-x+1/2, y+1/2, -z+1/2'
'-x, -y, -z'
'x, -y, z-1/2'
'-x+1/2, -y+1/2, -z'
'x+1/2, -y+1/2, z-1/2'

loop_
_atom_site_label
_atom_site_type_symbol
_atom_site_fract_x
_atom_site_fract_y
_atom_site_fract_z
_atom_site_U_iso_or_equiv
_atom_site_adp_type
_atom_site_occupancy
_atom_site_site_symmetry_order
_atom_site_calc_flag
_atom_site_refinement_flags_posn
_atom_site_refinement_flags_adp
_atom_site_refinement_flags_occupancy
_atom_site_disorder_assembly
_atom_site_disorder_group
Cd1 Cd 0.26284(4) 0.27813(3) 0.15531(2) 0.02290(14) Uani 1 1 d . . . . .
Cd2 Cd 0.24425(4) 0.68383(3) 0.09128(2) 0.02464(15) Uani 1 1 d . . . . .
Cd3 Cd -0.11589(5) 0.36397(3) 0.23589(2) 0.03617(18) Uani 1 1 d . . . . .
Cd4 Cd 0.16033(7) 0.16225(4) 0.03583(2) 0.0554(2) Uani 1 1 d . . . . .
Ge1 Ge 0.06854(5) 0.36988(4) 0.18465(2) 0.01647(18) Uani 1 1 d . . . . .
Ge2 Ge 0.38053(6) 0.66428(4) 0.16230(2) 0.02025(19) Uani 1 1 d . . . . .
Ge3 Ge 0.45531(6) 0.31881(4) 0.10897(2) 0.01960(19) Uani 1 1 d . . . . .
Ge4 Ge 0.48064(6) 0.36505(4) 0.17317(2) 0.01982(19) Uani 1 1 d . . . . .
Ge5 Ge 0.04140(5) 0.32559(4) 0.11912(2) 0.01674(18) Uani 1 1 d . . . . .
Ge6 Ge 0.11582(6) 0.57741(4) 0.04078(2) 0.01988(19) Uani 1 1 d . . . . .
Ge7 Ge 0.32768(6) 0.57555(4) 0.03758(2) 0.02028(19) Uani 1 1 d . . . . .
Ge8 Ge 0.17013(6) 0.66522(4) 0.16627(2) 0.02033(19) Uani 1 1 d . . . . .
V1 V 0.23523(9) 0.32294(6) 0.08153(3) 0.0177(3) Uani 1 1 d . . . . .
V2 V 0.42645(9) 0.43887(6) 0.06096(3) 0.0185(3) Uani 1 1 d . . . . .
V3 V 0.28506(9) 0.40846(6) 0.20293(3) 0.0180(3) Uani 1 1 d . . . . .
V4 V 0.04611(9) 0.60068(6) 0.10953(3) 0.0193(3) Uani 1 1 d . . . . .
V5 V 0.03685(9) 0.44283(6) 0.06900(3) 0.0173(3) Uani 1 1 d . . . . .
V6 V 0.22093(9) 0.42623(6) 0.04008(3) 0.0186(3) Uani 1 1 d . . . . .
V7 V 0.08571(9) 0.52663(6) 0.18663(3) 0.0178(3) Uani 1 1 d . . . . .
V8 V 0.45564(9) 0.59703(6) 0.10108(3) 0.0204(3) Uani 1 1 d . . . . .
V9 V -0.02211(9) 0.48161(6) 0.13076(3) 0.0186(3) Uani 1 1 d . . . . .
V10 V 0.47142(9) 0.52231(6) 0.17757(3) 0.0206(3) Uani 1 1 d . . . . .
V11 V 0.53400(9) 0.47522(6) 0.11846(3) 0.0207(3) Uani 1 1 d . . . . .
V12 V 0.28949(9) 0.54585(6) 0.20675(3) 0.0200(3) Uani 1 1 d . . . . .
O1 O 0.1958(3) 0.4796(2) 0.20259(11) 0.0193(11) Uani 1 1 d . . . . .
O2 O 0.4818(3) 0.3967(2) 0.09784(11) 0.0200(12) Uani 1 1 d . . . . .
O3 O 0.1826(4) 0.5956(2) 0.18753(12) 0.0214(12) Uani 1 1 d . . . . .
O4 O 0.0136(3) 0.3169(2) 0.15718(11) 0.0185(11) Uani 1 1 d . . . . .
O5 O 0.0131(4) 0.5173(2) 0.09296(11) 0.0197(12) Uani 1 1 d . . . . .
O6 O 0.3374(4) 0.3057(3) 0.11219(12) 0.0261(13) Uani 1 1 d . . . . .
O7 O 0.0351(4) 0.4456(2) 0.16927(11) 0.0201(12) Uani 1 1 d . . . . .
O8 O 0.1411(4) 0.3831(2) 0.06676(11) 0.0218(12) Uani 1 1 d . . . . .
O9 O 0.0183(4) 0.5465(3) 0.21294(12) 0.0286(13) Uani 1 1 d . . . . .
O10 O 0.0404(4) 0.5568(2) 0.14800(11) 0.0210(12) Uani 1 1 d . . . . .
O11 O 0.3760(4) 0.4781(2) 0.19941(12) 0.0229(12) Uani 1 1 d . . . . .
O12 O 0.1200(4) 0.6183(3) 0.07428(11) 0.0253(13) Uani 1 1 d . . . . .
O13 O 0.2168(4) 0.6003(3) 0.02216(11) 0.0261(13) Uani 1 1 d . . . . .
O14 O -0.0332(4) 0.2728(3) 0.09873(12) 0.0280(13) Uani 1 1 d . . . . .
O15 O 0.5585(4) 0.5407(3) 0.20049(13) 0.0324(14) Uani 1 1 d . . . . .
O16 O 0.3783(4) 0.5916(2) 0.18159(12) 0.0241(13) Uani 1 1 d . . . . .
O17 O -0.0445(4) 0.6481(3) 0.10577(12) 0.0275(13) Uani 1 1 d . . . . .
O18 O -0.0477(4) 0.4246(3) 0.04533(12) 0.0327(14) Uani 1 1 d . . . . .
O19 O 0.1592(4) 0.3098(3) 0.11636(12) 0.0259(13) Uani 1 1 d . . . . .
O20 O 0.3198(4) 0.3809(2) 0.06214(12) 0.0209(12) Uani 1 1 d . . . . .
O21 O 0.4714(4) 0.5134(2) 0.08263(11) 0.0222(12) Uani 1 1 d . . . . .
O22 O 0.3255(4) 0.4916(2) 0.03999(12) 0.0215(12) Uani 1 1 d . . . . .
O23 O 0.5124(3) 0.3100(2) 0.14546(11) 0.0209(12) Uani 1 1 d . . . . .
O24 O 0.4904(4) 0.5519(2) 0.13753(12) 0.0222(12) Uani 1 1 d . . . . .
O25 O 0.1524(4) 0.6517(3) 0.12841(11) 0.0275(13) Uani 1 1 d . . . . .
O26 O 0.1253(4) 0.4944(2) 0.04580(12) 0.0251(13) Uani 1 1 d . . . . .
O27 O 0.0085(4) 0.4024(2) 0.10809(11) 0.0200(12) Uani 1 1 d . . . . .
O28 O 0.3630(4) 0.3533(3) 0.17956(13) 0.0293(14) Uani 1 1 d . . . . .
O29 O 0.2260(4) 0.2596(3) 0.06093(12) 0.0282(13) Uani 1 1 d . . . . .
O30 O 0.4945(4) 0.4211(3) 0.03463(13) 0.0353(15) Uani 1 1 d . . . . .
O31 O 0.5048(4) 0.4403(3) 0.15861(12) 0.0254(13) Uani 1 1 d . . . . .
O32 O 0.5447(4) 0.6396(3) 0.09249(14) 0.0360(15) Uani 1 1 d . . . . .
O33 O 0.1877(4) 0.3547(3) 0.18286(12) 0.0259(13) Uani 1 1 d . . . . .
O34 O 0.4151(4) 0.6034(3) 0.01511(14) 0.0387(16) Uani 1 1 d . . . . .
O35 O 0.4797(4) 0.7035(3) 0.17831(13) 0.0334(15) Uani 1 1 d . . . . .
O36 O 0.3486(4) 0.6132(3) 0.07167(12) 0.0258(13) Uani 1 1 d . . . . .
O37 O 0.5550(4) 0.3506(3) 0.20505(13) 0.0358(15) Uani 1 1 d . . . . .
O38 O 0.2797(4) 0.7063(3) 0.17203(12) 0.0255(13) Uani 1 1 d . . . . .
O39 O 0.0298(4) 0.3553(3) 0.21975(12) 0.0271(13) Uani 1 1 d . . . . .
O40 O 0.0841(4) 0.7110(3) 0.18192(15) 0.0423(17) Uani 1 1 d . . . . .
O41 O 0.5097(4) 0.2671(3) 0.08482(13) 0.0345(15) Uani 1 1 d . . . . .
O42 O 0.3791(5) 0.6583(3) 0.12380(12) 0.0355(15) Uani 1 1 d . . . . .
O43 O 0.2956(4) 0.3828(3) 0.23715(12) 0.0337(15) Uani 1 1 d . . . . .
O44 O 0.6449(4) 0.4755(3) 0.11646(13) 0.0353(15) Uani 1 1 d . . . . .
O45 O 0.0154(4) 0.5975(3) 0.01885(13) 0.0360(15) Uani 1 1 d . . . . .
O46 O 0.2079(4) 0.3948(3) 0.00776(12) 0.0301(14) Uani 1 1 d . . . . .
O47 O 0.3047(5) 0.5680(3) 0.24052(13) 0.0419(17) Uani 1 1 d . . . . .
O48 O -0.1328(4) 0.4850(3) 0.13325(12) 0.0320(14) Uani 1 1 d . . . . .
N1 N 0.1251(5) 0.0540(4) 0.03462(18) 0.0384(19) Uani 1 1 d . . . . .
H1C H 0.0791 0.0459 0.0466 0.046 Uiso 1 1 calc R U . . .
H1D H 0.1056 0.0426 0.0161 0.046 Uiso 1 1 calc R U . . .
N2 N 0.2930(6) 0.1179(4) 0.05741(17) 0.0398(19) Uani 1 1 d . . . . .
H2C H 0.3375 0.1161 0.0443 0.048 Uiso 1 1 calc R U . . .
H2D H 0.3143 0.1413 0.0730 0.048 Uiso 1 1 calc R U . . .
N8 N 0.0235(6) 0.2182(4) 0.03908(17) 0.044(2) Uani 1 1 d . . . . .
H8C H -0.0249 0.1911 0.0381 0.052 Uiso 1 1 calc R U . . .
H8D H 0.0242 0.2383 0.0566 0.052 Uiso 1 1 calc R U . . .
N6 N -0.1518(6) 0.4673(4) 0.2298(2) 0.049(2) Uani 1 1 d . . . . .
H6C H -0.1822 0.4803 0.2455 0.058 Uiso 1 1 calc R U . . .
H6D H -0.0987 0.4896 0.2297 0.058 Uiso 1 1 calc R U . . .
N4 N 0.2481(8) 0.7905(4) 0.1064(2) 0.060(3) Uani 1 1 d . . . . .
H4C H 0.2010 0.7970 0.1182 0.072 Uiso 1 1 calc R U . . .
H4D H 0.3015 0.7971 0.1174 0.072 Uiso 1 1 calc R U . . .
C1 C 0.2078(7) 0.0178(4) 0.0442(2) 0.042(2) Uani 1 1 d . . . . .
H1A H 0.2440 0.0092 0.0270 0.050 Uiso 1 1 calc R U . . .
H1B H 0.1885 -0.0231 0.0521 0.050 Uiso 1 1 calc R U . . .
C9 C 0.2425(12) 0.1271(6) 0.1538(4) 0.096(5) Uani 1 1 d . . . . .
H9A H 0.2068 0.0915 0.1612 0.116 Uiso 1 1 calc R U . . .
H9B H 0.2635 0.1147 0.1344 0.116 Uiso 1 1 calc R U . . .
N7 N 0.1384(6) 0.2132(5) -0.00978(18) 0.069(3) Uani 1 1 d . . . . .
H7C H 0.1896 0.2358 -0.0133 0.083 Uiso 1 1 calc DR U . . .
H7D H 0.1301 0.1840 -0.0242 0.083 Uiso 1 1 calc R U . . .
N3 N 0.2267(10) 0.7455(6) 0.0487(2) 0.093(4) Uani 1 1 d . U . . .
H3C H 0.2650 0.7310 0.0353 0.112 Uiso 1 1 calc R U . . .
H3D H 0.1680 0.7420 0.0409 0.112 Uiso 1 1 calc R U . . .
N10 N 0.3609(8) 0.1949(6) 0.1706(3) 0.102(4) Uani 1 1 d . U . . .
H10A H 0.4060 0.1920 0.1577 0.123 Uiso 1 1 calc R U . . .
H10B H 0.3886 0.2053 0.1883 0.123 Uiso 1 1 calc R U . . .
C2 C 0.2692(7) 0.0514(5) 0.0675(2) 0.047(3) Uani 1 1 d . . . . .
H2A H 0.3266 0.0272 0.0715 0.056 Uiso 1 1 calc R U . . .
H2B H 0.2370 0.0540 0.0859 0.056 Uiso 1 1 calc R U . . .
N5 N -0.2086(9) 0.3641(7) 0.1905(3) 0.119(5) Uani 1 1 d D U . . .
H5C H -0.1732 0.3559 0.1752 0.143 Uiso 1 1 calc R U . . .
H5D H -0.2533 0.3344 0.1908 0.143 Uiso 1 1 calc R U . . .
C8 C 0.0121(11) 0.2641(7) 0.0153(3) 0.094(5) Uani 1 1 d . . . . .
H8A H -0.0544 0.2666 0.0094 0.113 Uiso 1 1 calc R U . . .
H8B H 0.0307 0.3056 0.0234 0.113 Uiso 1 1 calc R U . . .
C7 C 0.0608(9) 0.2540(7) -0.0105(3) 0.075(4) Uani 1 1 d . U . . .
H7A H 0.0157 0.2380 -0.0258 0.090 Uiso 1 1 calc R U . . .
H7B H 0.0815 0.2955 -0.0172 0.090 Uiso 1 1 calc R U . . .
C10 C 0.3216(10) 0.1357(6) 0.1731(4) 0.083(4) Uani 1 1 d . U . . .
H10C H 0.3043 0.1297 0.1935 0.099 Uiso 1 1 calc R U . . .
H10D H 0.3680 0.1034 0.1690 0.099 Uiso 1 1 calc R U . . .
C6 C -0.2074(10) 0.4813(6) 0.2036(3) 0.087(4) Uani 1 1 d D U . . .
H6A H -0.1686 0.5044 0.1902 0.104 Uiso 1 1 calc R U . . .
H6B H -0.2573 0.5100 0.2089 0.104 Uiso 1 1 calc R U . . .
C5 C -0.2501(11) 0.4274(6) 0.1873(4) 0.107(5) Uani 1 1 d D U . . .
H5A H -0.3146 0.4241 0.1929 0.129 Uiso 1 1 calc R U . . .
H5B H -0.2525 0.4382 0.1662 0.129 Uiso 1 1 calc R U . . .
N9 N 0.1787(9) 0.1818(5) 0.1494(3) 0.087(4) Uani 1 1 d . . . . .
H9C H 0.1346 0.1801 0.1626 0.104 Uiso 1 1 calc R U . . .
H9D H 0.1504 0.1801 0.1312 0.104 Uiso 1 1 calc R U . . .
O1W O 0.2630(12) 0.4797(10) 0.1277(4) 0.213(8) Uani 1 1 d . . . . .
C4 C 0.2418(10) 0.8365(6) 0.0834(3) 0.067(4) Uani 1 1 d . . . . .
H4A H 0.1827 0.8593 0.0843 0.080 Uiso 1 1 calc R U . . .
H4B H 0.2922 0.8674 0.0869 0.080 Uiso 1 1 calc R U . . .
C3 C 0.2470(13) 0.8107(6) 0.0548(3) 0.098(5) Uani 1 1 d . . . . .
H3A H 0.3104 0.8184 0.0489 0.118 Uiso 1 1 calc R U . . .
H3B H 0.2053 0.8358 0.0415 0.118 Uiso 1 1 calc R U . . .
N11 N -0.1879(10) 0.2653(7) 0.2408(3) 0.135(5) Uani 0.5 1 d . U P A 1
H11C H -0.2488 0.2738 0.2421 0.162 Uiso 0.5 1 calc R U P A 1
H11D H -0.1831 0.2456 0.2233 0.162 Uiso 0.5 1 calc R U P A 1
C11 C -0.1688(15) 0.2240(11) 0.2601(5) 0.047(5) Uani 0.5 1 d . U P A 1
H11A H -0.2146 0.1896 0.2595 0.057 Uiso 0.5 1 calc R U P A 1
H11B H -0.1619 0.2421 0.2800 0.057 Uiso 0.5 1 calc R U P A 1
N12 N -0.0375(17) 0.1482(11) 0.2629(5) 0.083(7) Uani 0.5 1 d . U P A 1
H12C H -0.0669 0.1296 0.2767 0.100 Uiso 0.5 1 calc R U P A 1
H12D H 0.0153 0.1331 0.2578 0.100 Uiso 0.5 1 calc R U P A 1
C12 C -0.0757(17) 0.2031(11) 0.2487(5) 0.064(7) Uani 0.5 1 d . . P A 1
H12A H -0.0843 0.1948 0.2275 0.076 Uiso 0.5 1 calc R U P A 1
H12B H -0.0311 0.2379 0.2515 0.076 Uiso 0.5 1 calc R U P A 1
O3W O -0.1879(10) 0.2653(7) 0.2408(3) 0.135(5) Uani 0.5 1 d . U P A 2
O4W O -0.1195(16) 0.1643(11) 0.2789(5) 0.105(7) Uani 0.5 1 d . U P B 2
O2W O 0.5000 0.4403(6) 0.2500 0.065(3) Uani 1 2 d S T P . .
O6WA O 0.5000 0.2661(18) 0.2500 0.129(12) Uani 0.5 2 d S TU P C 1
O5WA O 0.0000 0.6583(19) 0.2500 0.149(14) Uani 0.5 2 d S TU P D 1
O5WB O -0.111(2) 0.6582(15) 0.2437(6) 0.053(8) Uani 0.25 1 d . U P E 2
O6WB O 0.604(3) 0.251(2) 0.2507(9) 0.095(12) Uani 0.25 1 d . U P F 2

loop_
_atom_site_aniso_label
_atom_site_aniso_U_11
_atom_site_aniso_U_22
_atom_site_aniso_U_33
_atom_site_aniso_U_23
_atom_site_aniso_U_13
_atom_site_aniso_U_12
Cd1 0.0282(3) 0.0182(3) 0.0225(3) 0.0011(2) 0.0027(2) -0.0001(2)
Cd2 0.0319(3) 0.0172(3) 0.0244(3) 0.0032(2) -0.0011(3) -0.0021(2)
Cd3 0.0378(4) 0.0359(4) 0.0337(4) -0.0020(3) -0.0059(3) 0.0039(3)
Cd4 0.0789(6) 0.0243(4) 0.0588(5) 0.0002(4) -0.0299(5) 0.0055(4)
Ge1 0.0200(4) 0.0142(4) 0.0153(4) 0.0009(3) 0.0024(3) -0.0026(3)
Ge2 0.0284(5) 0.0124(4) 0.0193(4) 0.0008(3) -0.0037(3) -0.0033(3)
Ge3 0.0210(4) 0.0157(4) 0.0224(5) 0.0024(3) 0.0033(3) 0.0010(3)
Ge4 0.0206(4) 0.0143(4) 0.0245(5) 0.0034(3) 0.0011(3) 0.0010(3)
Ge5 0.0203(4) 0.0139(4) 0.0161(4) 0.0009(3) 0.0022(3) -0.0027(3)
Ge6 0.0251(4) 0.0168(4) 0.0173(4) 0.0030(3) -0.0019(3) -0.0013(3)
Ge7 0.0258(5) 0.0178(4) 0.0173(4) 0.0014(3) 0.0021(3) -0.0051(3)
Ge8 0.0290(5) 0.0122(4) 0.0195(4) 0.0010(3) -0.0008(3) 0.0014(3)
V1 0.0216(7) 0.0136(7) 0.0180(7) -0.0011(5) 0.0021(5) -0.0028(5)
V2 0.0212(7) 0.0154(7) 0.0193(7) 0.0003(6) 0.0049(5) -0.0034(5)
V3 0.0231(7) 0.0134(6) 0.0172(7) 0.0009(5) 0.0000(5) -0.0009(5)
V4 0.0251(7) 0.0144(7) 0.0179(7) 0.0020(5) -0.0015(5) 0.0007(5)
V5 0.0220(7) 0.0154(7) 0.0144(7) -0.0002(5) 0.0002(5) -0.0023(5)
V6 0.0247(7) 0.0174(7) 0.0135(7) -0.0003(5) 0.0011(5) -0.0024(5)
V7 0.0235(7) 0.0146(7) 0.0156(7) 0.0007(5) 0.0033(5) 0.0003(5)
V8 0.0268(7) 0.0139(7) 0.0201(7) 0.0027(6) -0.0021(6) -0.0043(5)
V9 0.0196(7) 0.0177(7) 0.0185(7) 0.0012(6) 0.0021(5) 0.0005(5)
V10 0.0221(7) 0.0156(7) 0.0233(7) 0.0028(6) -0.0052(6) -0.0028(5)
V11 0.0197(7) 0.0178(7) 0.0246(7) 0.0044(6) 0.0004(6) -0.0029(5)
V12 0.0272(7) 0.0145(7) 0.0178(7) 0.0009(5) -0.0042(6) -0.0009(5)
O1 0.023(3) 0.013(3) 0.022(3) -0.002(2) 0.002(2) 0.001(2)
O2 0.021(3) 0.017(3) 0.022(3) 0.001(2) 0.004(2) -0.001(2)
O3 0.023(3) 0.016(3) 0.024(3) 0.005(2) -0.002(2) 0.001(2)
O4 0.023(3) 0.015(3) 0.018(3) 0.004(2) 0.004(2) -0.010(2)
O5 0.031(3) 0.011(3) 0.017(3) 0.000(2) 0.002(2) 0.001(2)
O6 0.021(3) 0.032(3) 0.026(3) 0.007(3) 0.003(2) 0.002(2)
O7 0.028(3) 0.016(3) 0.016(3) -0.001(2) 0.000(2) -0.002(2)
O8 0.033(3) 0.011(3) 0.021(3) 0.002(2) 0.004(2) 0.002(2)
O9 0.027(3) 0.031(3) 0.029(3) -0.006(3) 0.011(2) -0.002(3)
O10 0.026(3) 0.016(3) 0.020(3) 0.001(2) 0.002(2) 0.000(2)
O11 0.027(3) 0.010(3) 0.031(3) 0.002(2) -0.001(2) 0.000(2)
O12 0.035(3) 0.024(3) 0.018(3) 0.001(2) 0.008(2) -0.004(2)
O13 0.035(3) 0.027(3) 0.017(3) 0.005(2) 0.001(2) -0.008(3)
O14 0.038(3) 0.019(3) 0.026(3) -0.007(2) -0.006(3) -0.010(3)
O15 0.027(3) 0.036(4) 0.034(3) -0.003(3) -0.008(3) -0.007(3)
O16 0.026(3) 0.011(3) 0.035(3) 0.007(2) -0.002(2) -0.001(2)
O17 0.031(3) 0.022(3) 0.029(3) 0.007(3) -0.001(3) 0.004(2)
O18 0.032(3) 0.042(4) 0.024(3) -0.005(3) -0.008(3) -0.009(3)
O19 0.021(3) 0.031(3) 0.026(3) 0.010(3) 0.003(2) 0.000(2)
O20 0.026(3) 0.012(3) 0.025(3) 0.003(2) 0.005(2) 0.004(2)
O21 0.026(3) 0.017(3) 0.023(3) 0.005(2) -0.001(2) 0.000(2)
O22 0.023(3) 0.015(3) 0.027(3) 0.000(2) 0.001(2) -0.005(2)
O23 0.020(3) 0.021(3) 0.022(3) 0.001(2) 0.000(2) 0.005(2)
O24 0.029(3) 0.011(3) 0.027(3) 0.004(2) -0.002(2) -0.002(2)
O25 0.035(3) 0.030(3) 0.017(3) 0.001(2) 0.000(2) -0.012(3)
O26 0.032(3) 0.018(3) 0.026(3) 0.004(2) 0.007(2) 0.004(2)
O27 0.030(3) 0.013(3) 0.018(3) 0.001(2) 0.006(2) 0.001(2)
O28 0.022(3) 0.025(3) 0.040(4) -0.011(3) 0.005(3) -0.002(2)
O29 0.035(3) 0.020(3) 0.029(3) -0.003(3) -0.003(3) -0.004(3)
O30 0.041(4) 0.038(4) 0.029(3) -0.007(3) 0.018(3) -0.003(3)
O31 0.033(3) 0.017(3) 0.026(3) 0.003(2) 0.002(2) 0.003(2)
O32 0.034(3) 0.029(3) 0.043(4) 0.010(3) -0.010(3) -0.013(3)
O33 0.027(3) 0.021(3) 0.030(3) -0.012(3) 0.002(2) -0.003(2)
O34 0.036(4) 0.038(4) 0.043(4) 0.005(3) 0.011(3) -0.016(3)
O35 0.034(3) 0.030(3) 0.034(3) 0.004(3) -0.014(3) -0.012(3)
O36 0.027(3) 0.026(3) 0.024(3) -0.007(2) -0.002(2) 0.008(2)
O37 0.037(4) 0.039(4) 0.030(3) 0.009(3) -0.012(3) 0.002(3)
O38 0.031(3) 0.018(3) 0.027(3) -0.001(2) -0.001(3) -0.005(2)
O39 0.032(3) 0.029(3) 0.021(3) 0.001(3) 0.003(2) 0.001(3)
O40 0.046(4) 0.029(4) 0.053(4) -0.005(3) 0.014(3) 0.014(3)
O41 0.048(4) 0.026(3) 0.031(3) -0.001(3) 0.016(3) 0.007(3)
O42 0.059(4) 0.027(3) 0.020(3) 0.000(3) -0.002(3) 0.013(3)
O43 0.054(4) 0.028(3) 0.019(3) 0.006(3) -0.001(3) 0.002(3)
O44 0.026(3) 0.036(4) 0.044(4) 0.018(3) 0.002(3) -0.002(3)
O45 0.032(3) 0.038(4) 0.036(4) 0.002(3) -0.006(3) 0.007(3)
O46 0.041(4) 0.031(3) 0.018(3) -0.003(3) 0.004(3) -0.003(3)
O47 0.070(5) 0.028(4) 0.026(3) -0.001(3) -0.009(3) -0.005(3)
O48 0.025(3) 0.042(4) 0.029(3) 0.002(3) 0.003(3) 0.000(3)
N1 0.031(4) 0.034(4) 0.049(5) -0.001(4) -0.003(4) -0.008(3)
N2 0.049(5) 0.043(5) 0.027(4) -0.006(4) 0.003(4) -0.005(4)
N8 0.058(5) 0.043(5) 0.029(4) 0.009(4) -0.005(4) -0.019(4)
N6 0.035(5) 0.041(5) 0.071(6) 0.017(5) 0.016(4) 0.008(4)
N4 0.110(8) 0.019(4) 0.052(6) 0.000(4) 0.011(5) 0.008(5)
C1 0.048(6) 0.020(5) 0.058(7) 0.008(5) 0.002(5) -0.001(4)
C9 0.134(14) 0.024(6) 0.125(13) 0.001(7) -0.042(11) -0.003(8)
N7 0.080(7) 0.086(8) 0.042(6) 0.003(5) 0.018(5) 0.030(6)
N3 0.141(8) 0.069(7) 0.068(6) 0.014(5) -0.008(6) -0.009(6)
N10 0.084(7) 0.076(7) 0.144(8) 0.017(7) -0.017(6) -0.004(6)
C2 0.043(6) 0.050(7) 0.046(6) 0.013(5) -0.009(5) 0.003(5)
N5 0.103(8) 0.142(9) 0.108(7) -0.074(7) -0.044(6) 0.035(7)
C8 0.101(11) 0.090(11) 0.095(11) 0.041(9) 0.044(9) 0.044(9)
C7 0.088(7) 0.081(7) 0.057(6) 0.024(6) 0.011(6) 0.043(6)
C10 0.078(7) 0.054(7) 0.116(8) 0.020(6) 0.008(7) 0.005(6)
C6 0.101(8) 0.092(8) 0.069(7) 0.018(6) 0.009(6) 0.045(7)
C5 0.091(8) 0.128(9) 0.099(8) 0.051(7) -0.020(7) -0.042(7)
N9 0.120(10) 0.041(6) 0.092(8) 0.015(6) -0.044(7) -0.016(6)
O1W 0.186(17) 0.25(2) 0.206(18) -0.049(16) 0.019(14) -0.027(16)
C4 0.081(9) 0.034(7) 0.085(10) -0.008(7) 0.003(8) 0.002(6)
C3 0.153(15) 0.040(8) 0.101(12) 0.043(8) 0.001(11) -0.021(9)
N11 0.140(8) 0.131(8) 0.133(8) -0.005(7) 0.007(7) -0.056(7)
C11 0.058(9) 0.042(8) 0.042(9) 0.006(7) 0.008(7) -0.004(7)
N12 0.080(10) 0.087(10) 0.080(10) -0.007(8) -0.010(8) -0.014(8)
C12 0.083(18) 0.060(16) 0.044(14) 0.001(12) -0.024(13) 0.019(13)
O3W 0.140(8) 0.131(8) 0.133(8) -0.005(7) 0.007(7) -0.056(7)
O4W 0.118(14) 0.093(13) 0.101(13) -0.031(11) -0.009(12) 0.008(11)
O2W 0.057(7) 0.107(10) 0.028(6) 0.000 -0.005(5) 0.000
O6WA 0.18(2) 0.126(19) 0.088(16) 0.000 0.033(16) 0.000
O5WA 0.22(2) 0.12(2) 0.111(18) 0.000 0.054(17) 0.000
O5WB 0.059(14) 0.062(15) 0.040(13) 0.024(12) 0.013(12) -0.030(12)
O6WB 0.093(18) 0.097(19) 0.091(18) 0.009(15) -0.011(15) -0.043(16)

loop_
_atom_type_symbol
_atom_type_description
_atom_type_scat_dispersion_real
_atom_type_scat_dispersion_imag
_atom_type_scat_source
C C 0.0033 0.0016 'International Tables Vol C Tables 4.2.6.8 and 6.1.1.4'
H H 0.0000 0.0000 'International Tables Vol C Tables 4.2.6.8 and 6.1.1.4'
N N 0.0061 0.0033 'International Tables Vol C Tables 4.2.6.8 and 6.1.1.4'
O O 0.0106 0.0060 'International Tables Vol C Tables 4.2.6.8 and 6.1.1.4'
V V 0.3005 0.5294 'International Tables Vol C Tables 4.2.6.8 and 6.1.1.4'
Ge Ge 0.1547 1.8001 'International Tables Vol C Tables 4.2.6.8 and 6.1.1.4'
Cd Cd -0.8075 1.2024 'International Tables Vol C Tables 4.2.6.8 and 6.1.1.4'

loop_
_geom_angle_atom_site_label_1
_geom_angle_atom_site_label_2
_geom_angle_atom_site_label_3
_geom_angle
_geom_angle_site_symmetry_1
_geom_angle_site_symmetry_3
N10 Cd1 O19 141.9(4) . .
N10 Cd1 O33 130.7(4) . .
O19 Cd1 O33 84.9(2) . .
N10 Cd1 O6 97.6(4) . .
O19 Cd1 O6 66.85(18) . .
O33 Cd1 O6 121.3(2) . .
N10 Cd1 O28 91.5(3) . .
O19 Cd1 O28 120.1(2) . .
O33 Cd1 O28 65.18(19) . .
O6 Cd1 O28 85.6(2) . .
N10 Cd1 N9 71.6(4) . .
O19 Cd1 N9 82.1(3) . .
O33 Cd1 N9 113.6(4) . .
O6 Cd1 N9 111.9(3) . .
O28 Cd1 N9 156.7(3) . .
O25 Cd2 N3 137.0(4) . .
O25 Cd2 O36 120.1(2) . .
N3 Cd2 O36 94.7(4) . .
O25 Cd2 O12 66.86(18) . .
N3 Cd2 O12 90.9(3) . .
O36 Cd2 O12 89.68(19) . .
O25 Cd2 N4 94.2(3) . .
N3 Cd2 N4 72.9(4) . .
O36 Cd2 N4 135.9(3) . .
O12 Cd2 N4 131.4(3) . .
O25 Cd2 O42 88.0(2) . .
N3 Cd2 O42 132.0(4) . .
O36 Cd2 O42 65.05(19) . .
O12 Cd2 O42 129.2(2) . .
N4 Cd2 O42 91.8(3) . .
N6 Cd3 O39 104.4(3) . .
N6 Cd3 O39 106.9(3) . 2
O39 Cd3 O39 79.4(2) . 2
N6 Cd3 O3W 140.5(5) . .
O39 Cd3 O3W 112.4(4) . .
O39 Cd3 O3W 93.7(4) 2 .
N6 Cd3 N11 140.5(5) . .
O39 Cd3 N11 112.4(4) . .
O39 Cd3 N11 93.7(4) 2 .
N6 Cd3 N5 77.4(4) . .
O39 Cd3 N5 101.6(4) . .
O39 Cd3 N5 175.3(4) 2 .
O3W Cd3 N5 81.7(5) . .
N11 Cd3 N5 81.7(5) . .
N6 Cd3 Cd3 104.5(2) . 2
O39 Cd3 Cd3 40.40(14) . 2
O39 Cd3 Cd3 39.76(14) 2 2
O3W Cd3 Cd3 112.5(4) . 2
N11 Cd3 Cd3 112.5(4) . 2
N5 Cd3 Cd3 141.9(4) . 2
N2 Cd4 N8 150.9(3) . .
N2 Cd4 N7 129.0(3) . .
N8 Cd4 N7 75.6(3) . .
N2 Cd4 N1 77.6(3) . .
N8 Cd4 N1 108.4(3) . .
N7 Cd4 N1 114.3(3) . .
N2 Cd4 O29 82.0(2) . .
N8 Cd4 O29 81.5(2) . .
N7 Cd4 O29 92.9(3) . .
N1 Cd4 O29 152.4(2) . .
O39 Ge1 O33 112.3(3) . .
O39 Ge1 O7 114.7(2) . .
O33 Ge1 O7 112.6(3) . .
O39 Ge1 O4 111.4(2) . .
O33 Ge1 O4 104.0(2) . .
O7 Ge1 O4 100.8(2) . .
O42 Ge2 O16 115.5(3) . .
O42 Ge2 O35 113.8(3) . .
O16 Ge2 O35 104.0(3) . .
O42 Ge2 O38 108.9(3) . .
O16 Ge2 O38 105.7(3) . .
O35 Ge2 O38 108.5(3) . .
O6 Ge3 O41 115.3(3) . .
O6 Ge3 O2 113.7(2) . .
O41 Ge3 O2 106.7(3) . .
O6 Ge3 O23 107.4(2) . .
O41 Ge3 O23 108.0(3) . .
O2 Ge3 O23 105.2(2) . .
O28 Ge4 O31 113.8(3) . .
O28 Ge4 O37 112.5(3) . .
O31 Ge4 O37 109.7(3) . .
O28 Ge4 O23 108.4(2) . .
O31 Ge4 O23 104.9(2) . .
O37 Ge4 O23 107.0(3) . .
O19 Ge5 O27 113.8(3) . .
O19 Ge5 O14 113.9(3) . .
O27 Ge5 O14 106.8(2) . .
O19 Ge5 O4 108.9(2) . .
O27 Ge5 O4 107.2(2) . .
O14 Ge5 O4 105.7(2) . .
O12 Ge6 O45 110.9(3) . .
O12 Ge6 O26 112.3(3) . .
O45 Ge6 O26 111.4(3) . .
O12 Ge6 O13 106.9(3) . .
O45 Ge6 O13 109.5(3) . .
O26 Ge6 O13 105.6(3) . .
O36 Ge7 O34 105.5(3) . .
O36 Ge7 O22 113.7(3) . .
O34 Ge7 O22 112.5(3) . .
O36 Ge7 O13 108.4(3) . .
O34 Ge7 O13 109.3(3) . .
O22 Ge7 O13 107.4(2) . .
O25 Ge8 O40 115.1(3) . .
O25 Ge8 O3 114.0(3) . .
O40 Ge8 O3 106.8(3) . .
O25 Ge8 O38 107.1(3) . .
O40 Ge8 O38 108.1(3) . .
O3 Ge8 O38 105.2(2) . .
O29 V1 O8 107.9(3) . .
O29 V1 O20 106.5(3) . .
O8 V1 O20 83.1(2) . .
O29 V1 O6 106.2(3) . .
O8 V1 O6 145.9(2) . .
O20 V1 O6 88.5(2) . .
O29 V1 O19 108.1(3) . .
O8 V1 O19 87.6(2) . .
O20 V1 O19 145.4(2) . .
O6 V1 O19 80.9(2) . .
O29 V1 V6 104.3(2) . .
O8 V1 V6 42.33(16) . .
O20 V1 V6 42.28(15) . .
O6 V1 V6 127.84(17) . .
O19 V1 V6 126.93(17) . .
O30 V2 O21 111.0(3) . .
O30 V2 O20 112.4(3) . .
O21 V2 O20 136.6(2) . .
O30 V2 O2 106.2(3) . .
O21 V2 O2 80.5(2) . .
O20 V2 O2 88.4(2) . .
O30 V2 O22 103.3(3) . .
O21 V2 O22 90.0(2) . .
O20 V2 O22 79.3(2) . .
O2 V2 O22 150.5(2) . .
O30 V2 V11 112.7(2) . .
O21 V2 V11 39.46(15) . .
O20 V2 V11 119.36(16) . .
O2 V2 V11 41.17(15) . .
O22 V2 V11 125.23(16) . .
O30 V2 V6 111.5(2) . .
O21 V2 V6 120.82(17) . .
O20 V2 V6 38.08(15) . .
O2 V2 V6 122.91(16) . .
O22 V2 V6 41.33(15) . .
V11 V2 V6 135.81(6) . .
O43 V3 O28 106.9(3) . .
O43 V3 O1 106.3(3) . .
O28 V3 O1 146.8(2) . .
O43 V3 O33 105.5(3) . .
O28 V3 O33 80.0(2) . .
O1 V3 O33 89.4(2) . .
O43 V3 O11 107.3(3) . .
O28 V3 O11 89.6(2) . .
O1 V3 O11 82.5(2) . .
O33 V3 O11 147.2(2) . .
O43 V3 V12 105.8(2) . .
O28 V3 V12 127.61(18) . .
O1 V3 V12 41.76(15) . .
O33 V3 V12 127.69(17) . .
O11 V3 V12 41.63(15) . .
O17 V4 O5 109.5(3) . .
O17 V4 O10 107.4(3) . .
O5 V4 O10 84.0(2) . .
O17 V4 O12 105.1(3) . .
O5 V4 O12 89.4(2) . .
O10 V4 O12 147.1(2) . .
O17 V4 O25 107.2(3) . .
O5 V4 O25 143.2(2) . .
O10 V4 O25 87.0(2) . .
O12 V4 O25 79.2(2) . .
O17 V4 V9 106.3(2) . .
O5 V4 V9 42.79(15) . .
O10 V4 V9 42.75(15) . .
O12 V4 V9 129.40(17) . .
O25 V4 V9 126.05(17) . .
O18 V5 O5 114.1(3) . .
O18 V5 O8 111.0(3) . .
O5 V5 O8 134.8(2) . .
O18 V5 O26 104.8(3) . .
O5 V5 O26 89.6(2) . .
O8 V5 O26 79.1(2) . .
O18 V5 O27 107.1(3) . .
O5 V5 O27 78.6(2) . .
O8 V5 O27 88.3(2) . .
O26 V5 O27 148.0(2) . .
O18 V5 V6 109.1(2) . .
O5 V5 V6 121.22(16) . .
O8 V5 V6 38.56(15) . .
O26 V5 V6 40.98(15) . .
O27 V5 V6 123.63(16) . .
O18 V5 V9 115.2(2) . .
O5 V5 V9 38.23(15) . .
O8 V5 V9 118.06(16) . .
O26 V5 V9 123.18(16) . .
O27 V5 V9 40.40(14) . .
V6 V5 V9 135.69(5) . .
O46 V6 O20 107.8(3) . .
O46 V6 O8 109.4(3) . .
O20 V6 O8 83.8(2) . .
O46 V6 O26 111.6(3) . .
O20 V6 O26 140.3(2) . .
O8 V6 O26 79.6(2) . .
O46 V6 O22 108.8(3) . .
O20 V6 O22 79.4(2) . .
O8 V6 O22 141.4(2) . .
O26 V6 O22 91.6(2) . .
O46 V6 V1 106.3(2) . .
O20 V6 V1 43.08(16) . .
O8 V6 V1 42.34(16) . .
O26 V6 V1 118.55(16) . .
O22 V6 V1 119.32(16) . .
O46 V6 V5 112.5(2) . .
O20 V6 V5 117.74(16) . .
O8 V6 V5 39.09(15) . .
O26 V6 V5 40.95(16) . .
O22 V6 V5 125.75(16) . .
V1 V6 V5 80.55(5) . .
O46 V6 V2 111.9(2) . .
O20 V6 V2 38.67(16) . .
O8 V6 V2 116.49(16) . .
O26 V6 V2 123.54(17) . .
O22 V6 V2 40.80(15) . .
V1 V6 V2 80.52(5) . .
V5 V6 V2 134.96(6) . .
O9 V7 O10 113.0(3) . .
O9 V7 O1 111.2(3) . .
O10 V7 O1 135.7(2) . .
O9 V7 O7 106.7(3) . .
O10 V7 O7 80.3(2) . .
O1 V7 O7 88.8(2) . .
O9 V7 O3 103.9(3) . .
O10 V7 O3 88.6(2) . .
O1 V7 O3 79.4(2) . .
O7 V7 O3 149.4(2) . .
O9 V7 V9 113.0(2) . .
O10 V7 V9 39.11(16) . .
O1 V7 V9 120.45(16) . .
O7 V7 V9 41.44(15) . .
O3 V7 V9 124.09(16) . .
O9 V7 V12 110.6(2) . .
O10 V7 V12 119.44(17) . .
O1 V7 V12 38.59(15) . .
O7 V7 V12 123.53(16) . .
O3 V7 V12 40.95(15) . .
V9 V7 V12 136.41(6) . .
O32 V8 O24 107.9(3) . .
O32 V8 O21 106.2(3) . .
O24 V8 O21 83.7(2) . .
O32 V8 O36 109.4(3) . .
O24 V8 O36 142.6(2) . .
O21 V8 O36 88.6(2) . .
O32 V8 O42 103.3(3) . .
O24 V8 O42 90.0(2) . .
O21 V8 O42 150.3(3) . .
O36 V8 O42 79.0(2) . .
O32 V8 V11 104.7(2) . .
O24 V8 V11 42.20(16) . .
O21 V8 V11 42.92(15) . .
O36 V8 V11 127.06(17) . .
O42 V8 V11 130.13(17) . .
O48 V9 O10 111.7(3) . .
O48 V9 O5 110.8(3) . .
O10 V9 O5 84.3(2) . .
O48 V9 O27 108.6(3) . .
O10 V9 O27 139.5(2) . .
O5 V9 O27 78.4(2) . .
O48 V9 O7 107.9(3) . .
O10 V9 O7 79.0(2) . .
O5 V9 O7 141.2(2) . .
O27 V9 O7 92.2(2) . .
O48 V9 V4 110.2(2) . .
O10 V9 V4 43.19(15) . .
O5 V9 V4 42.63(15) . .
O27 V9 V4 117.45(16) . .
O7 V9 V4 118.94(16) . .
O48 V9 V7 112.7(2) . .
O10 V9 V7 38.52(15) . .
O5 V9 V7 117.37(16) . .
O27 V9 V7 124.38(16) . .
O7 V9 V7 40.70(15) . .
V4 V9 V7 80.69(5) . .
O48 V9 V5 113.9(2) . .
O10 V9 V5 115.50(16) . .
O5 V9 V5 37.93(15) . .
O27 V9 V5 40.54(14) . .
O7 V9 V5 124.09(16) . .
V4 V9 V5 79.06(5) . .
V7 V9 V5 133.10(6) . .
O15 V10 O24 111.7(3) . .
O15 V10 O11 109.0(3) . .
O24 V10 O11 139.2(2) . .
O15 V10 O16 105.3(3) . .
O24 V10 O16 89.1(2) . .
O11 V10 O16 79.0(2) . .
O15 V10 O31 106.5(3) . .
O24 V10 O31 80.0(2) . .
O11 V10 O31 90.0(2) . .
O16 V10 O31 148.3(2) . .
O15 V10 V11 112.4(2) . .
O24 V10 V11 38.89(15) . .
O11 V10 V11 122.61(16) . .
O16 V10 V11 123.72(17) . .
O31 V10 V11 41.32(16) . .
O15 V10 V12 109.6(2) . .
O24 V10 V12 121.58(16) . .
O11 V10 V12 38.46(15) . .
O16 V10 V12 40.72(16) . .
O31 V10 V12 124.21(17) . .
V11 V10 V12 138.05(6) . .
O44 V11 O24 111.7(3) . .
O44 V11 O21 110.9(3) . .
O24 V11 O21 83.3(2) . .
O44 V11 O2 108.6(3) . .
O24 V11 O2 139.5(2) . .
O21 V11 O2 79.5(2) . .
O44 V11 O31 108.3(3) . .
O24 V11 O31 79.3(2) . .
O21 V11 O31 140.7(2) . .
O2 V11 O31 91.4(2) . .
O44 V11 V8 110.7(2) . .
O24 V11 V8 41.90(15) . .
O21 V11 V8 42.77(16) . .
O2 V11 V8 118.27(15) . .
O31 V11 V8 117.81(16) . .
O44 V11 V10 113.5(2) . .
O24 V11 V10 38.83(15) . .
O21 V11 V10 116.39(17) . .
O2 V11 V10 123.46(16) . .
O31 V11 V10 40.65(16) . .
V8 V11 V10 79.52(5) . .
O44 V11 V2 114.1(2) . .
O24 V11 V2 115.20(16) . .
O21 V11 V2 38.63(16) . .
O2 V11 V2 40.91(15) . .
O31 V11 V2 123.53(16) . .
V8 V11 V2 79.74(5) . .
V10 V11 V2 132.22(6) . .
O47 V12 O11 109.1(3) . .
O47 V12 O1 110.8(3) . .
O11 V12 O1 84.4(2) . .
O47 V12 O16 110.3(3) . .
O11 V12 O16 79.6(2) . .
O1 V12 O16 138.8(2) . .
O47 V12 O3 108.4(3) . .
O11 V12 O3 142.4(2) . .
O1 V12 O3 80.0(2) . .
O16 V12 O3 90.0(2) . .
O47 V12 V3 110.4(2) . .
O11 V12 V3 42.76(16) . .
O1 V12 V3 42.60(15) . .
O16 V12 V3 117.25(16) . .
O3 V12 V3 118.74(16) . .
O47 V12 V7 113.4(3) . .
O11 V12 V7 117.92(16) . .
O1 V12 V7 39.20(15) . .
O16 V12 V7 121.93(16) . .
O3 V12 V7 40.91(15) . .
V3 V12 V7 80.33(5) . .
O47 V12 V10 113.0(3) . .
O11 V12 V10 39.32(16) . .
O1 V12 V10 116.81(16) . .
O16 V12 V10 40.44(15) . .
O3 V12 V10 123.49(16) . .
V3 V12 V10 80.09(5) . .
V7 V12 V10 133.38(6) . .
V12 O1 V7 102.2(2) . .
V12 O1 V3 95.6(2) . .
V7 O1 V3 153.4(3) . .
Ge3 O2 V2 124.5(3) . .
Ge3 O2 V11 135.3(3) . .
V2 O2 V11 97.9(2) . .
Ge8 O3 V7 123.0(3) . .
Ge8 O3 V12 136.1(3) . .
V7 O3 V12 98.1(2) . .
Ge5 O4 Ge1 118.6(3) . .
V5 O5 V4 152.7(3) . .
V5 O5 V9 103.8(2) . .
V4 O5 V9 94.6(2) . .
Ge3 O6 V1 126.6(3) . .
Ge3 O6 Cd1 127.3(3) . .
V1 O6 Cd1 105.5(2) . .
Ge1 O7 V7 121.7(3) . .
Ge1 O7 V9 138.7(3) . .
V7 O7 V9 97.9(2) . .
V6 O8 V1 95.3(2) . .
V6 O8 V5 102.3(2) . .
V1 O8 V5 156.6(3) . .
V7 O10 V9 102.4(2) . .
V7 O10 V4 156.8(3) . .
V9 O10 V4 94.1(2) . .
V12 O11 V10 102.2(2) . .
V12 O11 V3 95.6(2) . .
V10 O11 V3 150.9(3) . .
Ge6 O12 V4 127.5(3) . .
Ge6 O12 Cd2 124.1(3) . .
V4 O12 Cd2 106.2(2) . .
Ge7 O13 Ge6 118.0(3) . .
Ge2 O16 V10 123.9(3) . .
Ge2 O16 V12 136.8(3) . .
V10 O16 V12 98.8(2) . .
Ge5 O19 V1 128.0(3) . .
Ge5 O19 Cd1 125.5(3) . .
V1 O19 Cd1 106.3(2) . .
V6 O20 V2 103.2(2) . .
V6 O20 V1 94.6(2) . .
V2 O20 V1 154.6(3) . .
V2 O21 V8 153.4(3) . .
V2 O21 V11 101.9(2) . .
V8 O21 V11 94.3(2) . .
Ge7 O22 V2 124.3(3) . .
Ge7 O22 V6 133.6(3) . .
V2 O22 V6 97.9(2) . .
Ge4 O23 Ge3 116.9(3) . .
V8 O24 V10 154.4(3) . .
V8 O24 V11 95.9(2) . .
V10 O24 V11 102.3(2) . .
Ge8 O25 V4 124.5(3) . .
Ge8 O25 Cd2 127.9(3) . .
V4 O25 Cd2 107.6(2) . .
Ge6 O26 V5 123.7(3) . .
Ge6 O26 V6 137.4(3) . .
V5 O26 V6 98.1(2) . .
Ge5 O27 V9 133.0(3) . .
Ge5 O27 V5 124.9(3) . .
V9 O27 V5 99.1(2) . .
Ge4 O28 V3 126.4(3) . .
Ge4 O28 Cd1 125.8(3) . .
V3 O28 Cd1 107.1(2) . .
V1 O29 Cd4 161.2(3) . .
Ge4 O31 V10 124.0(3) . .
Ge4 O31 V11 135.9(3) . .
V10 O31 V11 98.0(2) . .
Ge1 O33 V3 122.8(3) . .
Ge1 O33 Cd1 129.5(3) . .
V3 O33 Cd1 107.6(2) . .
Ge7 O36 V8 126.5(3) . .
Ge7 O36 Cd2 123.2(3) . .
V8 O36 Cd2 110.1(2) . .
Ge2 O38 Ge8 116.4(3) . .
Ge1 O39 Cd3 129.2(3) . .
Ge1 O39 Cd3 126.6(3) . 2
Cd3 O39 Cd3 99.8(2) . 2
Ge2 O42 V8 125.6(3) . .
Ge2 O42 Cd2 123.3(3) . .
V8 O42 Cd2 105.9(2) . .
C1 N1 Cd4 109.4(5) . .
C1 N1 H1C 109.8 . .
Cd4 N1 H1C 109.8 . .
C1 N1 H1D 109.8 . .
Cd4 N1 H1D 109.8 . .
H1C N1 H1D 108.2 . .
C2 N2 Cd4 107.9(6) . .
C2 N2 H2C 110.1 . .
Cd4 N2 H2C 110.1 . .
C2 N2 H2D 110.1 . .
Cd4 N2 H2D 110.1 . .
H2C N2 H2D 108.4 . .
C8 N8 Cd4 110.6(7) . .
C8 N8 H8C 109.5 . .
Cd4 N8 H8C 109.5 . .
C8 N8 H8D 109.5 . .
Cd4 N8 H8D 109.5 . .
H8C N8 H8D 108.1 . .
C6 N6 Cd3 114.6(8) . .
C6 N6 H6C 108.6 . .
Cd3 N6 H6C 108.6 . .
C6 N6 H6D 108.6 . .
Cd3 N6 H6D 108.6 . .
H6C N6 H6D 107.6 . .
C4 N4 Cd2 116.1(7) . .
C4 N4 H4C 108.3 . .
Cd2 N4 H4C 108.3 . .
C4 N4 H4D 108.3 . .
Cd2 N4 H4D 108.3 . .
H4C N4 H4D 107.4 . .
N1 C1 C2 113.1(8) . .
N1 C1 H1A 109.0 . .
C2 C1 H1A 109.0 . .
N1 C1 H1B 109.0 . .
C2 C1 H1B 109.0 . .
H1A C1 H1B 107.8 . .
C10 C9 N9 117.1(11) . .
C10 C9 H9A 108.0 . .
N9 C9 H9A 108.0 . .
C10 C9 H9B 108.0 . .
N9 C9 H9B 108.0 . .
H9A C9 H9B 107.3 . .
C7 N7 Cd4 111.5(7) . .
C7 N7 H7C 109.3 . .
Cd4 N7 H7C 109.3 . .
C7 N7 H7D 109.3 . .
Cd4 N7 H7D 109.3 . .
H7C N7 H7D 108.0 . .
C3 N3 Cd2 111.6(9) . .
C3 N3 H3C 109.3 . .
Cd2 N3 H3C 109.3 . .
C3 N3 H3D 109.3 . .
Cd2 N3 H3D 109.3 . .
H3C N3 H3D 108.0 . .
C10 N10 Cd1 117.5(9) . .
C10 N10 H10A 107.9 . .
Cd1 N10 H10A 107.9 . .
C10 N10 H10B 107.9 . .
Cd1 N10 H10B 107.9 . .
H10A N10 H10B 107.2 . .
C1 C2 N2 110.9(8) . .
C1 C2 H2A 109.5 . .
N2 C2 H2A 109.5 . .
C1 C2 H2B 109.5 . .
N2 C2 H2B 109.5 . .
H2A C2 H2B 108.0 . .
C5 N5 Cd3 106.8(8) . .
C5 N5 H5C 110.4 . .
Cd3 N5 H5C 110.4 . .
C5 N5 H5D 110.4 . .
Cd3 N5 H5D 110.4 . .
H5C N5 H5D 108.6 . .
C7 C8 N8 118.3(11) . .
C7 C8 H8A 107.7 . .
N8 C8 H8A 107.7 . .
C7 C8 H8B 107.7 . .
N8 C8 H8B 107.7 . .
H8A C8 H8B 107.1 . .
N7 C7 C8 120.2(11) . .
N7 C7 H7A 107.3 . .
C8 C7 H7A 107.3 . .
N7 C7 H7B 107.3 . .
C8 C7 H7B 107.3 . .
H7A C7 H7B 106.9 . .
N10 C10 C9 112.8(12) . .
N10 C10 H10C 109.0 . .
C9 C10 H10C 109.0 . .
N10 C10 H10D 109.0 . .
C9 C10 H10D 109.0 . .
H10C C10 H10D 107.8 . .
N6 C6 C5 117.1(12) . .
N6 C6 H6A 108.0 . .
C5 C6 H6A 108.0 . .
N6 C6 H6B 108.0 . .
C5 C6 H6B 108.0 . .
H6A C6 H6B 107.3 . .
N5 C5 C6 120.0(12) . .
N5 C5 H5A 107.3 . .
C6 C5 H5A 107.3 . .
N5 C5 H5B 107.3 . .
C6 C5 H5B 107.3 . .
H5A C5 H5B 106.9 . .
C9 N9 Cd1 110.1(8) . .
C9 N9 H9C 109.6 . .
Cd1 N9 H9C 109.6 . .
C9 N9 H9D 109.6 . .
Cd1 N9 H9D 109.6 . .
H9C N9 H9D 108.2 . .
C3 C4 N4 113.8(10) . .
C3 C4 H4A 108.8 . .
N4 C4 H4A 108.8 . .
C3 C4 H4B 108.8 . .
N4 C4 H4B 108.8 . .
H4A C4 H4B 107.7 . .
C4 C3 N3 121.8(12) . .
C4 C3 H3A 106.9 . .
N3 C3 H3A 106.9 . .
C4 C3 H3B 106.9 . .
N3 C3 H3B 106.9 . .
H3A C3 H3B 106.7 . .
C11 N11 Cd3 127.2(14) . .
C11 N11 H11C 105.5 . .
Cd3 N11 H11C 105.5 . .
C11 N11 H11D 105.5 . .
Cd3 N11 H11D 105.5 . .
H11C N11 H11D 106.1 . .
N11 C11 C12 97.3(18) . .
N11 C11 H11A 112.3 . .
C12 C11 H11A 112.3 . .
N11 C11 H11B 112.3 . .
C12 C11 H11B 112.3 . .
H11A C11 H11B 109.9 . .
C12 N12 N12 86.1(16) . 2
C12 N12 H12C 120.0 . .
N12 N12 H12C 152.1 2 .
C12 N12 H12D 120.0 . .
N12 N12 H12D 35.3 2 .
H12C N12 H12D 120.0 . .
N12 C12 C11 114(2) . .
N12 C12 H12A 108.7 . .
C11 C12 H12A 108.7 . .
N12 C12 H12B 108.7 . .
C11 C12 H12B 108.7 . .
H12A C12 H12B 107.6 . .

loop_
_geom_bond_atom_site_label_1
_geom_bond_atom_site_label_2
_geom_bond_distance
_geom_bond_site_symmetry_2
Cd1 N10 2.307(12) .
Cd1 O19 2.313(5) .
Cd1 O33 2.321(5) .
Cd1 O6 2.334(5) .
Cd1 O28 2.343(5) .
Cd1 N9 2.348(10) .
Cd2 O25 2.280(5) .
Cd2 N3 2.302(10) .
Cd2 O36 2.306(5) .
Cd2 O12 2.327(5) .
Cd2 N4 2.328(8) .
Cd2 O42 2.399(6) .
Cd3 N6 2.228(8) .
Cd3 O39 2.248(6) .
Cd3 O39 2.278(5) 2
Cd3 O3W 2.318(13) .
Cd3 N11 2.318(13) .
Cd3 N5 2.358(11) .
Cd3 Cd3 3.4628(14) 2
Cd4 N2 2.268(8) .
Cd4 N8 2.285(9) .
Cd4 N7 2.308(9) .
Cd4 N1 2.314(7) .
Cd4 O29 2.479(5) .
Ge1 O39 1.725(5) .
Ge1 O33 1.734(5) .
Ge1 O7 1.778(5) .
Ge1 O4 1.798(5) .
Ge2 O42 1.729(6) .
Ge2 O16 1.747(5) .
Ge2 O35 1.748(5) .
Ge2 O38 1.761(6) .
Ge3 O6 1.717(5) .
Ge3 O41 1.743(6) .
Ge3 O2 1.748(5) .
Ge3 O23 1.791(5) .
Ge4 O28 1.735(5) .
Ge4 O31 1.744(5) .
Ge4 O37 1.751(5) .
Ge4 O23 1.771(5) .
Ge5 O19 1.722(5) .
Ge5 O27 1.734(5) .
Ge5 O14 1.750(5) .
Ge5 O4 1.784(5) .
Ge6 O12 1.725(5) .
Ge6 O45 1.737(6) .
Ge6 O26 1.752(5) .
Ge6 O13 1.773(5) .
Ge7 O36 1.727(5) .
Ge7 O34 1.748(6) .
Ge7 O22 1.757(5) .
Ge7 O13 1.762(5) .
Ge8 O25 1.723(5) .
Ge8 O40 1.735(6) .
Ge8 O3 1.740(5) .
Ge8 O38 1.786(5) .
V1 O29 1.613(5) .
V1 O8 1.924(5) .
V1 O20 1.950(5) .
V1 O6 1.973(5) .
V1 O19 1.973(5) .
V1 V6 2.8450(18) .
V2 O30 1.615(6) .
V2 O21 1.922(5) .
V2 O20 1.945(5) .
V2 O2 1.992(5) .
V2 O22 1.999(5) .
V2 V11 3.0128(19) .
V2 V6 3.0301(19) .
V3 O43 1.622(6) .
V3 O28 1.950(6) .
V3 O1 1.955(5) .
V3 O33 1.960(5) .
V3 O11 1.960(5) .
V3 V12 2.8735(19) .
V4 O17 1.626(6) .
V4 O5 1.939(5) .
V4 O10 1.958(5) .
V4 O12 1.986(5) .
V4 O25 1.997(5) .
V4 V9 2.8530(19) .
V5 O18 1.601(5) .
V5 O5 1.931(5) .
V5 O8 1.947(5) .
V5 O26 1.996(5) .
V5 O27 2.008(5) .
V5 V6 3.0159(19) .
V5 V9 3.0506(18) .
V6 O46 1.591(5) .
V6 O20 1.920(5) .
V6 O8 1.924(5) .
V6 O26 1.997(5) .
V6 O22 2.020(5) .
V7 O9 1.620(5) .
V7 O10 1.917(5) .
V7 O1 1.949(5) .
V7 O7 1.979(5) .
V7 O3 1.994(5) .
V7 V9 3.0062(18) .
V7 V12 3.0136(19) .
V8 O32 1.615(6) .
V8 O24 1.924(5) .
V8 O21 1.951(5) .
V8 O36 1.982(5) .
V8 O42 1.999(6) .
V8 V11 2.8654(19) .
V9 O48 1.590(6) .
V9 O10 1.941(5) .
V9 O5 1.944(5) .
V9 O27 2.002(5) .
V9 O7 2.009(5) .
V10 O15 1.608(5) .
V10 O24 1.932(5) .
V10 O11 1.954(5) .
V10 O16 1.979(5) .
V10 O31 1.981(5) .
V10 V11 3.011(2) .
V10 V12 3.014(2) .
V11 O44 1.589(6) .
V11 O24 1.935(5) .
V11 O21 1.957(5) .
V11 O2 2.002(5) .
V11 O31 2.008(5) .
V12 O47 1.585(6) .
V12 O11 1.918(5) .
V12 O1 1.923(5) .
V12 O16 1.990(5) .
V12 O3 1.995(5) .
O39 Cd3 2.278(5) 2
N1 C1 1.443(11) .
N1 H1C 0.8900 .
N1 H1D 0.8900 .
N2 C2 1.503(12) .
N2 H2C 0.8900 .
N2 H2D 0.8900 .
N8 C8 1.434(14) .
N8 H8C 0.8900 .
N8 H8D 0.8900 .
N6 C6 1.407(14) .
N6 H6C 0.8900 .
N6 H6D 0.8900 .
N4 C4 1.408(14) .
N4 H4C 0.8900 .
N4 H4D 0.8900 .
C1 C2 1.495(13) .
C1 H1A 0.9700 .
C1 H1B 0.9700 .
C9 C10 1.390(18) .
C9 N9 1.466(16) .
C9 H9A 0.9700 .
C9 H9B 0.9700 .
N7 C7 1.394(13) .
N7 H7C 0.8900 .
N7 H7D 0.8900 .
N3 C3 1.415(16) .
N3 H3C 0.8900 .
N3 H3D 0.8900 .
N10 C10 1.364(16) .
N10 H10A 0.8900 .
N10 H10B 0.8900 .
C2 H2A 0.9700 .
C2 H2B 0.9700 .
N5 C5 1.450(9) .
N5 H5C 0.8900 .
N5 H5D 0.8900 .
C8 C7 1.403(16) .
C8 H8A 0.9700 .
C8 H8B 0.9700 .
C7 H7A 0.9700 .
C7 H7B 0.9700 .
C10 H10C 0.9700 .
C10 H10D 0.9700 .
C6 C5 1.455(9) .
C6 H6A 0.9700 .
C6 H6B 0.9700 .
C5 H5A 0.9700 .
C5 H5B 0.9700 .
N9 H9C 0.8900 .
N9 H9D 0.8900 .
C4 C3 1.397(18) .
C4 H4A 0.9700 .
C4 H4B 0.9700 .
C3 H3A 0.9700 .
C3 H3B 0.9700 .
N11 C11 1.24(2) .
N11 H11C 0.8900 .
N11 H11D 0.8900 .
C11 C12 1.51(3) .
C11 H11A 0.9700 .
C11 H11B 0.9700 .
N12 C12 1.40(3) .
N12 N12 1.62(5) 2
N12 H12C 0.8600 .
N12 H12D 0.8600 .
C12 H12A 0.9700 .
C12 H12B 0.9700 .
